data_8103526
loop_
_publ_author_name
'Ahsbahs, H.'

_publ_section_title
;
 Strukturbestimmung der wasserhaltigen Phase von K2 Zn (C N)4 bei hohem
 Druck
;
_journal_name_full 'Zeitschrift fuer Kristallographie (149,1979-)'
_journal_page_first 243
_journal_page_last 244
_journal_volume 154
_journal_year 1981
_chemical_formula_sum 'C16 H18 K8 N16 O9 Zn4'
_chemical_name_systematic 'K8 Zn4 (C N)16 (H2 O)9'
_space_group_IT_number 55
_symmetry_space_group_name_Hall '-P 2 2ab'
_symmetry_space_group_name_H-M 'P b a m'
_cell_angle_alpha 90
_cell_angle_beta 90
_cell_angle_gamma 90
_cell_formula_units_Z 4
_cell_length_a 7.95
_cell_length_b 32.01
_cell_length_c 15.46
_cell_volume 3934.253
_citation_journal_id_ASTM ZEKRDZ
_cod_data_source_file Ahsbahs_ZEKRDZ_1981_323.cif
_cod_data_source_block C16H18K8N16O9Zn4
_cod_database_code 8103526

loop_
_symmetry_equiv_pos_as_xyz
x,y,z
-x,-y,z
x+1/2,-y+1/2,-z
-x+1/2,y+1/2,-z
-x,-y,-z
x,y,-z
-x-1/2,y-1/2,z
x-1/2,-y-1/2,z

loop_
_atom_site_label
_atom_site_type_symbol
_atom_site_fract_x
_atom_site_fract_y
_atom_site_fract_z
_atom_site_occupancy
_atom_site_U_iso_or_equiv
O1 O-2 0.2 0.1862 0 1 0.0
C3 C+2 0.278 0.0998 0.1707 1 0.0
K6 K+1 0.1979 0.0856 0.5 1 0.0
K2 K+1 0.0059 0.1127 0 1 0.0
K1 K+1 0.1574 0.3548 0.2407 1 0.0
C2 C+2 0.531 0.3148 0.1892 1 0.0
K7 K+1 0.1612 0.3674 0.5 1 0.0
C5 C+2 0.327 0.1642 0.3378 1 0.0
K5 K+1 0.3776 0.2273 0.5 1 0.0
N6 N-3 0.249 0.0043 0.3592 1 0.0
K4 K+1 0.0254 0.4422 0 1 0.0
C8 C+2 0.188 0.2576 0.3303 1 0.0
Zn2 Zn+2 0.2364 0.20843 0.2533 1 0.0
N7 N-3 0.417 0.3709 0.381 1 0.0
N4 N-3 0.533 0.2169 0.1153 1 0.0
N3 N-3 0.375 0.1132 0.1234 1 0.0
N8 N-3 0.174 0.2834 0.3784 1 0.0
O7 O-2 0.5 0 0.1443 1 0.0
K3 K+1 0.33 0.276 0 1 0.0
C7 C+2 0.489 0.3902 0.3297 1 0.0
N5 N-3 0.373 0.1416 0.3876 1 0.0
C1 C+2 0.415 0.4454 0.1617 1 0.0
C4 C+2 0.428 0.2164 0.1652 1 0.0
Zn1 Zn+2 0.0976 0.07315 0.2412 1 0.0
O4 O-2 0.423 0.4565 0.5 1 0.0
N1 N-3 0.314 0.4509 0.1135 1 0.0
O2 O-2 0.167 0.3587 0 1 0.0
O6 O-2 0.007 0.4504 0.5 1 0.0
N2 N-3 0.436 0.3312 0.1454 1 0.0
O3 O-2 0.199 0.0311 0 1 0.0
O5 O-2 0.04 0.1981 0.5 1 0.0
O8 O-2 0.088 0.4284 0.3055 1 0.0
C6 C+2 0.2 0.0277 0.3093 1 0.0
